data_7236435
loop_
_publ_author_name
'Meher, Niranjan'
'Chowdhury, Sayan Roy'
'Iyer, Parameswar Krishnan'

_publ_section_title
;
 Aggregation induced emission enhancement and growth of naphthalimide
 nanoribbons via J-aggregation: insight into disaggregation induced
 unfolding and detection of ferritin at the nanomolar level
;
_journal_issue 36
_journal_name_full 'Journal of Materials Chemistry B'
_journal_page_first 6023
_journal_paper_doi 10.1039/C6TB01746K
_journal_volume 4
_journal_year 2016
_chemical_formula_moiety 'C27 H24 N2 O3'
_chemical_formula_sum 'C27 H24 N2 O3'
_chemical_formula_weight 424.48
_space_group_crystal_system monoclinic
_space_group_IT_number 14
_space_group_name_Hall '-P 2ybc'
_space_group_name_H-M_alt 'P 1 21/c 1'
_atom_sites_solution_hydrogens geom
_audit_creation_method SHELXL-2014/7
_audit_update_record
;
2016-02-10 deposited with the CCDC.
2016-08-11 downloaded from the CCDC.
;
_cell_angle_alpha 90
_cell_angle_beta 91.491(5)
_cell_angle_gamma 90
_cell_formula_units_Z 4
_cell_length_a 10.2888(5)
_cell_length_b 16.2882(10)
_cell_length_c 13.2480(6)
_cell_measurement_reflns_used 5017
_cell_measurement_temperature 293(2)
_cell_measurement_theta_max 28.712
_cell_measurement_theta_min 3.191
_cell_volume 2219.4(2)
_computing_structure_refinement 'SHELXL-2014/7 (Sheldrick, 2014)'
_diffrn_ambient_temperature 293(2)
_diffrn_measured_fraction_theta_full 0.998
_diffrn_measured_fraction_theta_max 0.876
_diffrn_measurement_device_type 'CCD area detector'
_diffrn_radiation_type MoK\a
_diffrn_radiation_wavelength 0.71073
_diffrn_reflns_av_R_equivalents 0.0248
_diffrn_reflns_av_unetI/netI 0.0526
_diffrn_reflns_Laue_measured_fraction_full 0.998
_diffrn_reflns_Laue_measured_fraction_max 0.876
_diffrn_reflns_limit_h_max 13
_diffrn_reflns_limit_h_min -8
_diffrn_reflns_limit_k_max 21
_diffrn_reflns_limit_k_min -21
_diffrn_reflns_limit_l_max 17
_diffrn_reflns_limit_l_min -17
_diffrn_reflns_number 9684
_diffrn_reflns_point_group_measured_fraction_full 0.998
_diffrn_reflns_point_group_measured_fraction_max 0.876
_diffrn_reflns_theta_full 25.242
_diffrn_reflns_theta_max 28.712
_diffrn_reflns_theta_min 3.191
_exptl_absorpt_coefficient_mu 0.083
_exptl_crystal_colour yellow
_exptl_crystal_density_diffrn 1.270
_exptl_crystal_description block
_exptl_crystal_F_000 736
_refine_diff_density_max 0.277
_refine_diff_density_min -0.242
_refine_diff_density_rms 0.044
_refine_ls_extinction_method none
_refine_ls_goodness_of_fit_ref 1.062
_refine_ls_hydrogen_treatment constr
_refine_ls_matrix_type full
_refine_ls_number_parameters 290
_refine_ls_number_reflns 5017
_refine_ls_number_restraints 0
_refine_ls_restrained_S_all 1.062
_refine_ls_R_factor_all 0.1447
_refine_ls_R_factor_gt 0.0799
_refine_ls_shift/su_max 0.000
_refine_ls_shift/su_mean 0.000
_refine_ls_structure_factor_coef Fsqd
_refine_ls_weighting_details 'w=1/[\s^2^(Fo^2^)+(0.1800P)^2^] where P=(Fo^2^+2Fc^2^)/3'
_refine_ls_weighting_scheme calc
_refine_ls_wR_factor_gt 0.2671
_refine_ls_wR_factor_ref 0.3323
_reflns_Friedel_coverage 0.000
_reflns_number_gt 2549
_reflns_number_total 5017
_reflns_threshold_expression 'I > 2\s(I)'
_cod_data_source_file c6tb01746k2.cif
_cod_data_source_block 3
_cod_original_sg_symbol_H-M 'P 21/c'
_cod_database_code 7236435
_shelx_shelxl_version_number 2014/7
_shelx_space_group_comment
;
The symmetry employed for this shelxl refinement is uniquely defined
by the following loop, which should always be used as a source of
symmetry information in preference to the above space-group names.
They are only intended as comments.
;

loop_
_space_group_symop_operation_xyz
'x, y, z'
'-x, y+1/2, -z+1/2'
'-x, -y, -z'
'x, -y-1/2, z-1/2'

loop_
_atom_site_label
_atom_site_type_symbol
_atom_site_fract_x
_atom_site_fract_y
_atom_site_fract_z
_atom_site_U_iso_or_equiv
_atom_site_adp_type
_atom_site_occupancy
_atom_site_site_symmetry_order
_atom_site_calc_flag
_atom_site_refinement_flags_posn
_atom_site_refinement_flags_adp
O O 0.5761(2) 0.33738(14) 0.25861(15) 0.0595(7) Uani 1 1 d . .
O1 O 0.5905(2) 0.47469(16) 0.77192(15) 0.0709(8) Uani 1 1 d . .
O1AA O 0.8858(3) 0.57910(19) 0.55805(19) 0.0866(9) Uani 1 1 d . .
N2 N 0.7358(3) 0.52798(18) 0.66336(18) 0.0585(7) Uani 1 1 d . .
C1AA C 0.6358(3) 0.38473(18) 0.3320(2) 0.0455(7) Uani 1 1 d . .
C2AA C 0.5802(3) 0.42475(18) 0.60404(19) 0.0450(7) Uani 1 1 d . .
C3AA C 0.6329(3) 0.42899(17) 0.5067(2) 0.0411(7) Uani 1 1 d . .
N1 N 0.7841(3) 0.23790(19) 0.2135(2) 0.0655(8) Uani 1 1 d . .
C4AA C 0.6347(3) 0.4758(2) 0.6862(2) 0.0519(8) Uani 1 1 d . .
C5AA C 0.7263(3) 0.28360(19) 0.1381(2) 0.0492(8) Uani 1 1 d . .
C6AA C 0.5781(3) 0.38006(18) 0.42797(19) 0.0436(7) Uani 1 1 d . .
C1 C 0.7396(3) 0.48128(19) 0.4880(2) 0.0479(8) Uani 1 1 d . .
C2 C 0.7640(3) 0.2788(2) 0.0358(2) 0.0569(9) Uani 1 1 d . .
C8AA C 0.6244(3) 0.3381(2) 0.1607(2) 0.0520(8) Uani 1 1 d . .
C9AA C 0.7403(3) 0.4341(2) 0.3154(2) 0.0566(8) Uani 1 1 d . .
H9AA H 0.7767 0.4361 0.2520 0.068 Uiso 1 1 calc R U
C0BA C 0.4776(3) 0.3724(2) 0.6216(2) 0.0566(9) Uani 1 1 d . .
H0BA H 0.4438 0.3691 0.6859 0.068 Uiso 1 1 calc R U
C1BA C 0.7921(3) 0.4818(2) 0.3947(2) 0.0563(8) Uani 1 1 d . .
H1BA H 0.8642 0.5147 0.3833 0.068 Uiso 1 1 calc R U
C2BA C 0.7942(3) 0.5326(2) 0.5689(2) 0.0597(9) Uani 1 1 d . .
C3BA C 0.4733(3) 0.3282(2) 0.4486(2) 0.0541(8) Uani 1 1 d . .
H3BA H 0.4367 0.2960 0.3973 0.065 Uiso 1 1 calc R U
C4BA C 0.4243(3) 0.3247(2) 0.5440(2) 0.0608(9) Uani 1 1 d . .
H4BA H 0.3549 0.2900 0.5568 0.073 Uiso 1 1 calc R U
C3 C 0.5668(4) 0.3868(2) 0.0899(3) 0.0640(9) Uani 1 1 d . .
H3 H 0.5015 0.4231 0.1076 0.077 Uiso 1 1 calc R U
C5BA C 0.6064(4) 0.3820(3) -0.0100(3) 0.0733(11) Uani 1 1 d . .
H5BA H 0.5681 0.4161 -0.0587 0.088 Uiso 1 1 calc R U
C6BA C 0.7852(4) 0.5838(3) 0.7451(3) 0.0777(12) Uani 1 1 d . .
H6BA H 0.8205 0.6330 0.7150 0.093 Uiso 1 1 calc R U
H6BB H 0.7135 0.6000 0.7868 0.093 Uiso 1 1 calc R U
C4 C 0.7005(4) 0.3280(3) -0.0371(2) 0.0684(11) Uani 1 1 d . .
H4 H 0.7228 0.3237 -0.1045 0.082 Uiso 1 1 calc R U
C5 C 0.8625(4) 0.2222(3) 0.0139(3) 0.0747(12) Uani 1 1 d . .
H5 H 0.8886 0.2155 -0.0523 0.090 Uiso 1 1 calc R U
C6 C 0.8773(4) 0.1886(3) 0.1869(3) 0.0803(12) Uani 1 1 d . .
H6 H 0.9189 0.1583 0.2377 0.096 Uiso 1 1 calc R U
C7 C 0.9194(4) 0.1776(3) 0.0888(4) 0.0815(12) Uani 1 1 d . .
H7 H 0.9852 0.1404 0.0752 0.098 Uiso 1 1 calc R U
C8 C 0.8873(4) 0.5439(3) 0.8093(3) 0.0939(14) Uani 1 1 d . .
H8A H 0.9627 0.5326 0.7690 0.113 Uiso 1 1 calc R U
H8B H 0.8548 0.4920 0.8342 0.113 Uiso 1 1 calc R U
C9 C 0.8272(5) 0.6020(4) 0.9816(4) 0.1092(18) Uani 1 1 d . .
H9A H 0.7495 0.6280 0.9536 0.131 Uiso 1 1 calc R U
H9B H 0.8043 0.5460 0.9987 0.131 Uiso 1 1 calc R U
C10 C 0.9277(5) 0.5988(4) 0.8991(3) 0.1175(19) Uani 1 1 d . .
H10A H 1.0092 0.5787 0.9281 0.141 Uiso 1 1 calc R U
H10B H 0.9425 0.6541 0.8746 0.141 Uiso 1 1 calc R U
C11 C 0.8644(6) 0.6453(5) 1.0763(4) 0.132(2) Uani 1 1 d . .
H11A H 0.9456 0.6221 1.1020 0.158 Uiso 1 1 calc R U
H11B H 0.8806 0.7024 1.0603 0.158 Uiso 1 1 calc R U
C12 C 0.7703(6) 0.6421(4) 1.1563(4) 0.127(2) Uani 1 1 d . .
H12A H 0.6887 0.6639 1.1318 0.190 Uiso 1 1 calc R U
H12B H 0.8014 0.6741 1.2127 0.190 Uiso 1 1 calc R U
H12C H 0.7586 0.5862 1.1770 0.190 Uiso 1 1 calc R U

loop_
_atom_site_aniso_label
_atom_site_aniso_U_11
_atom_site_aniso_U_22
_atom_site_aniso_U_33
_atom_site_aniso_U_23
_atom_site_aniso_U_13
_atom_site_aniso_U_12
O 0.0703(14) 0.0651(15) 0.0435(11) -0.0132(11) 0.0108(10) -0.0106(12)
O1 0.0913(18) 0.0810(18) 0.0410(11) -0.0039(12) 0.0104(11) 0.0021(14)
O1AA 0.0912(19) 0.100(2) 0.0693(16) -0.0210(15) 0.0124(14) -0.0411(17)
N2 0.0699(18) 0.0632(18) 0.0422(14) -0.0099(13) 0.0008(12) -0.0012(14)
C1AA 0.0519(17) 0.0445(16) 0.0401(14) -0.0035(13) -0.0001(12) 0.0034(14)
C2AA 0.0499(16) 0.0490(17) 0.0362(14) 0.0024(13) 0.0029(12) 0.0092(14)
C3AA 0.0452(15) 0.0385(15) 0.0397(14) 0.0016(12) 0.0019(12) 0.0086(12)
N1 0.0723(19) 0.0652(19) 0.0588(17) 0.0065(15) -0.0020(15) 0.0057(16)
C4AA 0.0605(19) 0.0570(19) 0.0381(15) 0.0028(14) 0.0033(13) 0.0103(16)
C5AA 0.0580(18) 0.0473(18) 0.0424(15) -0.0040(14) 0.0054(13) -0.0059(15)
C6AA 0.0485(16) 0.0423(16) 0.0400(15) -0.0007(12) 0.0021(12) 0.0057(13)
C1 0.0526(17) 0.0487(18) 0.0425(15) -0.0030(14) 0.0020(13) -0.0003(14)
C2 0.068(2) 0.055(2) 0.0484(17) -0.0122(16) 0.0154(15) -0.0177(17)
C8AA 0.065(2) 0.0529(19) 0.0380(15) -0.0079(14) 0.0053(14) -0.0069(16)
C9AA 0.066(2) 0.063(2) 0.0418(15) -0.0038(15) 0.0138(14) -0.0032(17)
C0BA 0.0594(19) 0.064(2) 0.0470(16) 0.0041(16) 0.0145(14) 0.0020(17)
C1BA 0.0577(19) 0.060(2) 0.0518(17) -0.0021(16) 0.0092(14) -0.0112(16)
C2BA 0.063(2) 0.062(2) 0.0546(19) -0.0014(17) 0.0059(16) -0.0046(18)
C3BA 0.0562(19) 0.0504(19) 0.0561(18) 0.0017(15) 0.0051(15) -0.0035(15)
C4BA 0.059(2) 0.057(2) 0.067(2) -0.0007(17) 0.0119(16) -0.0072(16)
C3 0.078(2) 0.056(2) 0.0579(19) 0.0034(17) -0.0014(17) 0.0094(18)
C5BA 0.100(3) 0.070(2) 0.0500(19) 0.0124(18) -0.0066(19) -0.008(2)
C6BA 0.090(3) 0.086(3) 0.058(2) -0.015(2) 0.0005(19) -0.012(2)
C4 0.093(3) 0.074(3) 0.0377(16) -0.0052(17) 0.0081(17) -0.023(2)
C5 0.077(2) 0.071(3) 0.078(2) -0.030(2) 0.028(2) -0.022(2)
C6 0.077(3) 0.067(3) 0.096(3) 0.006(2) -0.006(2) 0.010(2)
C7 0.072(3) 0.062(3) 0.111(3) -0.020(2) 0.014(2) 0.003(2)
C8 0.080(3) 0.124(4) 0.077(3) -0.017(3) -0.010(2) -0.004(3)
C9 0.103(3) 0.137(5) 0.087(3) -0.040(3) -0.014(3) 0.004(3)
C10 0.105(4) 0.166(5) 0.080(3) -0.034(3) -0.017(3) -0.025(4)
C11 0.118(4) 0.195(7) 0.081(3) -0.015(4) -0.009(3) -0.024(4)
C12 0.128(5) 0.156(5) 0.097(4) -0.001(4) 0.023(3) 0.014(4)

loop_
_atom_type_symbol
_atom_type_description
_atom_type_scat_dispersion_real
_atom_type_scat_dispersion_imag
_atom_type_scat_source
C C 0.0033 0.0016 'International Tables Vol C Tables 4.2.6.8 and 6.1.1.4'
H H 0.0000 0.0000 'International Tables Vol C Tables 4.2.6.8 and 6.1.1.4'
N N 0.0061 0.0033 'International Tables Vol C Tables 4.2.6.8 and 6.1.1.4'
O O 0.0106 0.0060 'International Tables Vol C Tables 4.2.6.8 and 6.1.1.4'

loop_
_geom_angle_atom_site_label_1
_geom_angle_atom_site_label_2
_geom_angle_atom_site_label_3
_geom_angle
C1AA O C8AA 119.2(2)
C4AA N2 C2BA 124.7(3)
C4AA N2 C6BA 117.4(3)
C2BA N2 C6BA 117.9(3)
C9AA C1AA O 123.8(3)
C9AA C1AA C6AA 121.7(3)
O C1AA C6AA 114.5(3)
C0BA C2AA C3AA 119.8(3)
C0BA C2AA C4AA 120.2(3)
C3AA C2AA C4AA 120.0(3)
C2AA C3AA C1 120.5(3)
C2AA C3AA C6AA 119.3(3)
C1 C3AA C6AA 120.3(2)
C6 N1 C5AA 116.5(3)
O1 C4AA N2 120.5(3)
O1 C4AA C2AA 122.1(3)
N2 C4AA C2AA 117.4(2)
N1 C5AA C8AA 119.9(3)
N1 C5AA C2 122.8(3)
C8AA C5AA C2 117.3(3)
C3BA C6AA C3AA 119.2(3)
C3BA C6AA C1AA 123.3(3)
C3AA C6AA C1AA 117.5(3)
C1BA C1 C3AA 119.3(3)
C1BA C1 C2BA 120.6(3)
C3AA C1 C2BA 120.0(3)
C4 C2 C5 123.9(3)
C4 C2 C5AA 119.5(3)
C5 C2 C5AA 116.7(3)
C3 C8AA O 119.2(3)
C3 C8AA C5AA 122.4(3)
O C8AA C5AA 118.3(3)
C1AA C9AA C1BA 119.5(3)
C2AA C0BA C4BA 120.6(3)
C1 C1BA C9AA 121.7(3)
O1AA C2BA N2 119.2(3)
O1AA C2BA C1 123.5(3)
N2 C2BA C1 117.3(3)
C4BA C3BA C6AA 120.5(3)
C3BA C4BA C0BA 120.6(3)
C8AA C3 C5BA 119.4(3)
C4 C5BA C3 120.8(3)
C8 C6BA N2 111.7(4)
C5BA C4 C2 120.6(3)
C7 C5 C2 120.1(4)
N1 C6 C7 125.4(4)
C5 C7 C6 118.5(4)
C6BA C8 C10 111.2(4)
C11 C9 C10 117.3(4)
C9 C10 C8 113.6(4)
C12 C11 C9 116.0(5)

loop_
_geom_bond_atom_site_label_1
_geom_bond_atom_site_label_2
_geom_bond_distance
O C1AA 1.374(3)
O C8AA 1.401(3)
O1 C4AA 1.234(3)
O1AA C2BA 1.221(4)
N2 C4AA 1.383(4)
N2 C2BA 1.404(4)
N2 C6BA 1.493(4)
C1AA C9AA 1.365(4)
C1AA C6AA 1.419(4)
C2AA C0BA 1.381(4)
C2AA C3AA 1.413(4)
C2AA C4AA 1.469(4)
C3AA C1 1.417(4)
C3AA C6AA 1.418(4)
N1 C6 1.307(5)
N1 C5AA 1.368(4)
C5AA C8AA 1.412(4)
C5AA C2 1.422(4)
C6AA C3BA 1.402(4)
C1 C1BA 1.362(4)
C1 C2BA 1.460(5)
C2 C4 1.403(5)
C2 C5 1.406(5)
C8AA C3 1.354(4)
C9AA C1BA 1.400(4)
C0BA C4BA 1.390(5)
C3BA C4BA 1.374(4)
C3 C5BA 1.397(5)
C5BA C4 1.363(5)
C6BA C8 1.485(6)
C5 C7 1.352(6)
C6 C7 1.391(6)
C8 C10 1.538(6)
C9 C11 1.480(7)
C9 C10 1.524(6)
C11 C12 1.455(7)
